data_7160647
loop_
_publ_author_name
'Murthi, Nandha Kumar'
'Nulakani, Naga Venkateswara Rao'
'Akbar Ali, Mohamad'
'Kundu, Tanay'
'Gopinath, Pushparathinam'

_publ_section_title
;
 Regioselective (3 + 2) cycloaddition reactions of zerumbone: synthesis of
 isoxazolines and spiro-pyrrolizidino-oxindoles, conformational diversity
 and theoretical insights.
;
_journal_issue 35
_journal_name_full 'Organic &amp; biomolecular chemistry'
_journal_page_first 7956
_journal_page_last 7961
_journal_paper_doi 10.1039/d5ob00840a
_journal_volume 23
_journal_year 2025
_chemical_formula_moiety 'C27 H34 N2 O2'
_chemical_formula_sum 'C27 H34 N2 O2'
_chemical_formula_weight 418.583
_space_group_crystal_system monoclinic
_space_group_IT_number 14
_space_group_name_Hall '-P 2ybc'
_space_group_name_H-M_alt 'P 1 21/c 1'
_symmetry_Int_Tables_number 14
_audit_creation_date 2024-04-30
_audit_creation_method
;
Olex2 1.5
(compiled 2023.08.24 svn.re1ec1418 for OlexSys, GUI svn.r6817)
;
_audit_update_record
;
2024-06-14 deposited with the CCDC.	2025-07-22 downloaded from the CCDC.
;
_cell_angle_alpha 90
_cell_angle_beta 94.613(7)
_cell_angle_gamma 90
_cell_formula_units_Z 4
_cell_length_a 10.1096(18)
_cell_length_b 9.5621(19)
_cell_length_c 23.618(5)
_cell_measurement_reflns_used 8131
_cell_measurement_temperature 273.15
_cell_measurement_theta_max 26.36
_cell_measurement_theta_min 2.30
_cell_volume 2275.7(8)
_computing_cell_refinement 'SAINT V8.40E (?, 2016)'
_computing_data_reduction 'SAINT V8.40E (?, 2016)'
_computing_molecular_graphics 'Olex2 1.5 (Dolomanov et al., 2009)'
_computing_publication_material 'Olex2 1.5 (Dolomanov et al., 2009)'
_computing_structure_refinement 'olex2.refine 1.5 (Bourhis et al., 2015)'
_diffrn_ambient_temperature 273.15
_diffrn_measured_fraction_theta_full 0.9335
_diffrn_measured_fraction_theta_max 0.9372
_diffrn_measurement_device_type 'Bruker APEX-II CCD'
_diffrn_measurement_method '\f and \w scans'
_diffrn_radiation_type 'Mo K\a'
_diffrn_radiation_wavelength 0.71073
_diffrn_reflns_av_R_equivalents 0.0432
_diffrn_reflns_av_unetI/netI 0.0380
_diffrn_reflns_Laue_measured_fraction_full 0.9335
_diffrn_reflns_Laue_measured_fraction_max 0.9372
_diffrn_reflns_limit_h_max 11
_diffrn_reflns_limit_h_min -12
_diffrn_reflns_limit_k_max 11
_diffrn_reflns_limit_k_min -11
_diffrn_reflns_limit_l_max 29
_diffrn_reflns_limit_l_min -29
_diffrn_reflns_number 18909
_diffrn_reflns_point_group_measured_fraction_full 0.9335
_diffrn_reflns_point_group_measured_fraction_max 0.9372
_diffrn_reflns_theta_full 25.2417
_diffrn_reflns_theta_max 26.37
_diffrn_reflns_theta_min 2.74
_diffrn_source_current 1.4
_diffrn_source_power 0.07
_diffrn_source_voltage 50.0
_diffrn_standards_number 0
_exptl_absorpt_coefficient_mu 0.077
_exptl_absorpt_correction_T_max 0.7454
_exptl_absorpt_correction_T_min 0.5811
_exptl_absorpt_correction_type none
_exptl_absorpt_process_details
;
SADABS-2016/2 (Bruker,2016/2) was used for absorption correction.
wR2(int) was 0.1438 before and 0.0819 after correction.
The Ratio of minimum to maximum transmission is 0.7796.
The \l/2 correction factor is Not present.
;
_exptl_crystal_colour colourless
_exptl_crystal_colour_primary colourless
_exptl_crystal_density_diffrn 1.222
_exptl_crystal_description block
_exptl_crystal_F_000 904.516
_exptl_crystal_size_max 0.2
_exptl_crystal_size_mid 0.18
_exptl_crystal_size_min 0.15
_refine_diff_density_max 0.7561
_refine_diff_density_min -0.8460
_refine_diff_density_rms 0.2368
_refine_ls_d_res_high 0.8001
_refine_ls_d_res_low 7.4218
_refine_ls_goodness_of_fit_ref 1.2831
_refine_ls_hydrogen_treatment constr
_refine_ls_matrix_type full
_refine_ls_number_constraints 54
_refine_ls_number_parameters 284
_refine_ls_number_reflns 4356
_refine_ls_number_restraints 0
_refine_ls_restrained_S_all 1.2831
_refine_ls_R_factor_all 0.1155
_refine_ls_R_factor_gt 0.1012
_refine_ls_shift/su_max 0.0007
_refine_ls_shift/su_mean 0.0001
_refine_ls_structure_factor_coef Fsqd
_refine_ls_weighting_details 'w=1/[\s^2^(Fo^2^)+(0.2P)^2^] where P=(Fo^2^+2Fc^2^)/3'
_refine_ls_weighting_scheme calc
_refine_ls_wR_factor_gt 0.2735
_refine_ls_wR_factor_ref 0.2979
_reflns_Friedel_coverage 0.0
_reflns_limit_h_max 12
_reflns_limit_h_min -12
_reflns_limit_k_max 11
_reflns_limit_k_min 0
_reflns_limit_l_max 29
_reflns_limit_l_min 0
_reflns_number_gt 3571
_reflns_number_total 4356
_reflns_threshold_expression I>=2u(I)
_cod_data_source_file d5ob00840a2.cif
_cod_data_source_block MNKS-1
_cod_depositor_comments 'Adding full bibliography for 7160645--7160648.cif.'
_cod_database_code 7160647
_olex2_refinement_description
;
1. Fixed Uiso
 At 1.2 times of:
  All C(H) groups, All C(H,H) groups, All N(H) groups
 At 1.5 times of:
  All C(H,H,H) groups
2.a Riding coordinates:
 N2(H2)
2.b Ternary CH refined with riding coordinates:
 C14(H14), C18(H18)
2.c Secondary CH2 refined with riding coordinates:
 C15(H15a,H15b), C16(H16a,H16b), C17(H17a,H17b), C19(H19a,H19b), C20(H20a,
 H20b), C24(H24a,H24b)
2.d Aromatic/amide H refined with riding coordinates:
 C1(H1), C2(H2a), C7(H7), C8(H8), C12(H12), C13(H13), C23(H23)
2.e Idealised Me refined as rotating group:
 C10(H10a,H10b,H10c), C22(H22a,H22b,H22c), C25(H25a,H25b,H25c), C26(H26a,H26b,
 H26c)
;
_olex2_submission_special_instructions 'No special instructions were received'

loop_
_space_group_symop_id
_space_group_symop_operation_xyz
1 x,y,z
2 -x,y+1/2,-z+1/2
3 -x,-y,-z
4 x,-y-1/2,z-1/2

loop_
_atom_site_label
_atom_site_type_symbol
_atom_site_fract_x
_atom_site_fract_y
_atom_site_fract_z
_atom_site_U_iso_or_equiv
_atom_site_adp_type
_atom_site_occupancy
_atom_site_refinement_flags_posn
O1 O 0.3358(2) 0.2839(2) 0.27730(8) 0.0510(6) Uani 1.000000 .
O2 O 0.0097(2) 0.48588(19) 0.22435(8) 0.0501(6) Uani 1.000000 .
N2 N 0.0203(2) 0.3077(2) 0.28997(9) 0.0355(5) Uani 1.000000 .
H2 H -0.0137(2) 0.2413(2) 0.26901(9) 0.0426(6) Uiso 1.000000 R
N3 N 0.09968(18) 0.66222(19) 0.31984(8) 0.0313(5) Uani 1.000000 .
C C 0.2850(2) 0.5184(2) 0.30195(9) 0.0295(5) Uani 1.000000 .
C1 C 0.0688(3) 0.2017(3) 0.44148(12) 0.0463(7) Uani 1.000000 .
H1 H 0.0555(3) 0.1281(3) 0.46614(12) 0.0556(8) Uiso 1.000000 R
C2 C 0.0316(3) 0.1852(3) 0.38392(11) 0.0402(6) Uani 1.000000 .
H2a H -0.0073(3) 0.1029(3) 0.36978(11) 0.0482(7) Uiso 1.000000 R
C3 C 0.0549(2) 0.2965(2) 0.34848(10) 0.0310(5) Uani 1.000000 .
C4 C 0.1163(2) 0.4192(2) 0.36869(9) 0.0290(5) Uani 1.000000 .
C5 C 0.1347(2) 0.5146(2) 0.31785(9) 0.0279(5) Uani 1.000000 .
C6 C 0.3461(2) 0.3728(2) 0.31454(10) 0.0323(5) Uani 1.000000 .
C7 C 0.4171(2) 0.3428(3) 0.36998(10) 0.0358(6) Uani 1.000000 .
H7 H 0.3978(2) 0.3958(3) 0.40128(10) 0.0429(7) Uiso 1.000000 R
C8 C 0.5076(3) 0.2431(3) 0.37686(12) 0.0417(6) Uani 1.000000 .
H8 H 0.5122(3) 0.1786(3) 0.34762(12) 0.0501(8) Uiso 1.000000 R
C9 C 0.6033(3) 0.2262(3) 0.42827(12) 0.0501(7) Uani 1.000000 .
C10 C 0.5374(4) 0.2563(4) 0.48347(13) 0.0680(10) Uani 1.000000 .
H10a H 0.4597(17) 0.199(2) 0.4848(6) 0.1020(16) Uiso 1.000000 GR
H10b H 0.5987(11) 0.235(3) 0.51553(13) 0.1020(16) Uiso 1.000000 GR
H10c H 0.513(3) 0.3532(8) 0.4845(6) 0.1020(16) Uiso 1.000000 GR
C11 C 0.0473(2) 0.4369(2) 0.27095(10) 0.0338(6) Uani 1.000000 .
C12 C 0.1498(2) 0.4332(3) 0.42652(10) 0.0352(6) Uani 1.000000 .
H12 H 0.1887(2) 0.5152(3) 0.44094(10) 0.0423(7) Uiso 1.000000 R
C13 C 0.1244(3) 0.3229(3) 0.46291(11) 0.0436(7) Uani 1.000000 .
H13 H 0.1454(3) 0.3320(3) 0.50180(11) 0.0524(8) Uiso 1.000000 R
C14 C 0.2213(2) 0.7485(2) 0.32994(11) 0.0345(6) Uani 1.000000 .
H14 H 0.2329(2) 0.8041(2) 0.29582(11) 0.0414(7) Uiso 1.000000 R
C15 C 0.1968(3) 0.8473(3) 0.37852(14) 0.0587(9) Uani 1.000000 .
H15a H 0.2734(3) 0.8494(3) 0.40599(14) 0.0705(11) Uiso 1.000000 R
H15b H 0.1803(3) 0.9413(3) 0.36426(14) 0.0705(11) Uiso 1.000000 R
C16 C 0.0798(5) 0.7938(4) 0.40507(14) 0.0709(11) Uani 1.000000 .
H16a H 0.1066(5) 0.7353(4) 0.43753(14) 0.0851(13) Uiso 1.000000 R
H16b H 0.0264(5) 0.8704(4) 0.41760(14) 0.0851(13) Uiso 1.000000 R
C17 C 0.0007(3) 0.7075(3) 0.35817(14) 0.0522(8) Uani 1.000000 .
H17a H -0.0671(3) 0.7645(3) 0.33806(14) 0.0626(9) Uiso 1.000000 R
H17b H -0.0413(3) 0.6274(3) 0.37445(14) 0.0626(9) Uiso 1.000000 R
C18 C 0.3377(2) 0.6452(2) 0.33896(10) 0.0312(5) Uani 1.000000 .
H18 H 0.3465(2) 0.6165(2) 0.37892(10) 0.0374(6) Uiso 1.000000 R
C19 C 0.4681(3) 0.7183(3) 0.32469(13) 0.0450(7) Uani 1.000000 .
H19a H 0.4877(3) 0.6881(3) 0.28706(13) 0.0540(8) Uiso 1.000000 R
H19b H 0.4512(3) 0.8181(3) 0.32259(13) 0.0540(8) Uiso 1.000000 R
C20 C 0.5934(3) 0.6956(3) 0.36475(13) 0.0457(7) Uani 1.000000 .
H20a H 0.6601(3) 0.7619(3) 0.35450(13) 0.0549(8) Uiso 1.000000 R
H20b H 0.5722(3) 0.7183(3) 0.40301(13) 0.0549(8) Uiso 1.000000 R
C21 C 0.6542(2) 0.5522(3) 0.36577(12) 0.0425(6) Uani 1.000000 .
C22 C 0.6886(3) 0.4952(3) 0.30928(14) 0.0588(8) Uani 1.000000 .
H22a H 0.6105(6) 0.457(2) 0.2894(5) 0.0882(13) Uiso 1.000000 GR
H22b H 0.723(2) 0.5693(7) 0.2871(4) 0.0882(13) Uiso 1.000000 GR
H22c H 0.7547(19) 0.4236(19) 0.31534(14) 0.0882(13) Uiso 1.000000 GR
C23 C 0.6737(3) 0.4816(3) 0.41448(13) 0.0499(7) Uani 1.000000 .
H23 H 0.6576(3) 0.5296(3) 0.44746(13) 0.0599(9) Uiso 1.000000 R
C24 C 0.7191(3) 0.3329(3) 0.42152(14) 0.0555(8) Uani 1.000000 .
H24a H 0.7818(3) 0.3267(3) 0.45472(14) 0.0666(10) Uiso 1.000000 R
H24b H 0.7653(3) 0.3064(3) 0.38873(14) 0.0666(10) Uiso 1.000000 R
C25 C 0.2958(3) 0.5483(3) 0.23828(10) 0.0450(7) Uani 1.000000 .
H25a H 0.2490(19) 0.4773(13) 0.21599(11) 0.0675(10) Uiso 1.000000 GR
H25b H 0.258(2) 0.6380(10) 0.2288(2) 0.0675(10) Uiso 1.000000 GR
H25c H 0.3874(3) 0.548(2) 0.2304(2) 0.0675(10) Uiso 1.000000 GR
C26 C 0.6610(4) 0.0779(4) 0.43050(17) 0.0730(11) Uani 1.000000 .
H26a H 0.709(2) 0.0620(11) 0.3976(6) 0.1096(17) Uiso 1.000000 GR
H26b H 0.720(2) 0.0676(10) 0.4641(7) 0.1096(17) Uiso 1.000000 GR
H26c H 0.5902(5) 0.0112(4) 0.4312(13) 0.1096(17) Uiso 1.000000 GR

loop_
_atom_site_aniso_label
_atom_site_aniso_U_11
_atom_site_aniso_U_22
_atom_site_aniso_U_33
_atom_site_aniso_U_12
_atom_site_aniso_U_13
_atom_site_aniso_U_23
O1 0.0595(13) 0.0429(11) 0.0493(12) 0.0125(9) -0.0046(9) -0.0170(9)
O2 0.0658(13) 0.0425(11) 0.0377(10) -0.0028(9) -0.0219(9) 0.0053(8)
N2 0.0381(11) 0.0309(11) 0.0359(11) -0.0037(8) -0.0072(8) -0.0030(8)
N3 0.0294(10) 0.0257(10) 0.0386(11) 0.0032(7) 0.0007(8) 0.0006(8)
C 0.0306(11) 0.0305(11) 0.0276(11) 0.0027(8) 0.0036(8) 0.0017(9)
C1 0.0560(16) 0.0384(14) 0.0455(16) -0.0017(11) 0.0102(12) 0.0110(11)
C2 0.0431(14) 0.0319(13) 0.0459(14) -0.0017(10) 0.0056(11) -0.0001(10)
C3 0.0283(11) 0.0296(11) 0.0349(12) 0.0041(8) 0.0004(9) 0.0006(9)
C4 0.0271(10) 0.0303(11) 0.0293(12) 0.0021(8) 0.0011(8) 0.0023(9)
C5 0.0288(11) 0.0261(11) 0.0283(11) 0.0006(8) -0.0018(8) 0.0000(8)
C6 0.0301(11) 0.0321(12) 0.0355(12) 0.0037(8) 0.0077(9) -0.0029(9)
C7 0.0393(13) 0.0331(12) 0.0353(13) 0.0046(9) 0.0057(9) 0.0003(10)
C8 0.0453(14) 0.0373(13) 0.0434(14) 0.0119(10) 0.0088(11) 0.0013(11)
C9 0.0552(17) 0.0511(17) 0.0440(15) 0.0203(13) 0.0037(12) 0.0100(13)
C10 0.079(2) 0.085(3) 0.0402(16) 0.0225(19) 0.0053(15) 0.0111(16)
C11 0.0350(12) 0.0319(12) 0.0332(12) 0.0019(9) -0.0066(9) -0.0008(9)
C12 0.0378(12) 0.0359(13) 0.0319(12) -0.0011(9) 0.0018(9) -0.0022(10)
C13 0.0513(15) 0.0509(16) 0.0289(13) -0.0017(12) 0.0048(10) 0.0038(11)
C14 0.0367(13) 0.0249(11) 0.0405(13) -0.0003(8) -0.0058(10) 0.0010(9)
C15 0.0589(18) 0.0468(16) 0.0660(19) 0.0176(13) -0.0226(15) -0.0214(15)
C16 0.125(3) 0.0433(17) 0.0474(18) 0.0155(19) 0.0241(19) -0.0052(14)
C17 0.0534(17) 0.0400(15) 0.0661(19) 0.0160(12) 0.0230(14) 0.0084(14)
C18 0.0297(11) 0.0287(11) 0.0347(12) -0.0003(8) -0.0001(8) 0.0046(9)
C19 0.0362(14) 0.0395(14) 0.0590(17) -0.0067(10) 0.0026(11) 0.0125(12)
C20 0.0339(13) 0.0437(15) 0.0596(17) -0.0063(10) 0.0038(11) -0.0057(13)
C21 0.0288(11) 0.0451(14) 0.0535(16) -0.0012(10) 0.0020(10) -0.0035(12)
C22 0.0575(18) 0.066(2) 0.0556(18) 0.0075(15) 0.0184(14) -0.0012(15)
C23 0.0389(14) 0.0588(18) 0.0507(16) 0.0060(12) -0.0045(11) -0.0082(13)
C24 0.0447(15) 0.067(2) 0.0539(17) 0.0174(14) -0.0029(12) 0.0051(15)
C25 0.0564(16) 0.0501(16) 0.0294(13) 0.0012(12) 0.0089(11) 0.0046(11)
C26 0.078(2) 0.061(2) 0.079(3) 0.0311(18) -0.0031(18) 0.0198(18)

loop_
_atom_type_symbol
_atom_type_scat_dispersion_real
_atom_type_scat_dispersion_imag
_atom_type_scat_Cromer_Mann_a1
_atom_type_scat_Cromer_Mann_a2
_atom_type_scat_Cromer_Mann_a3
_atom_type_scat_Cromer_Mann_a4
_atom_type_scat_Cromer_Mann_b1
_atom_type_scat_Cromer_Mann_b2
_atom_type_scat_Cromer_Mann_b3
_atom_type_scat_Cromer_Mann_b4
_atom_type_scat_Cromer_Mann_c
_atom_type_scat_source
_atom_type_scat_dispersion_source
C 0.00313 0.00162 2.31000 1.02000 1.58860 0.86500 20.84390 10.20750 0.56870 51.65120 0.21560 'International Tables Volume C Table 6.1.1.4 (pp. 500-502)' 'Brennan, Cowan, Rev. Sci. Instrum., 1992, 63, 850'
H 0.00000 0.00000 0.49300 0.32291 0.14019 0.04081 10.51090 26.12570 3.14236 57.79970 0.00304 'International Tables Volume C Table 6.1.1.4 (pp. 500-502)' 'Brennan, Cowan, Rev. Sci. Instrum., 1992, 63, 850'
N 0.00612 0.00332 12.21260 3.13220 2.01250 1.16630 0.00570 9.89330 28.99750 0.58260 -11.52900 'International Tables Volume C Table 6.1.1.4 (pp. 500-502)' 'Brennan, Cowan, Rev. Sci. Instrum., 1992, 63, 850'
O 0.01085 0.00610 3.04850 2.28680 1.54630 0.86700 13.27710 5.70110 0.32390 32.90890 0.25080 'International Tables Volume C Table 6.1.1.4 (pp. 500-502)' 'Brennan, Cowan, Rev. Sci. Instrum., 1992, 63, 850'

loop_
_geom_angle_atom_site_label_1
_geom_angle_atom_site_label_2
_geom_angle_atom_site_label_3
_geom_angle
_geom_angle_site_symmetry_1
_geom_angle_site_symmetry_3
_geom_angle_publ_flag
C3 N2 H2 124.5 . . ?
C11 N2 H2 124.54(12) . . ?
C11 N2 C3 110.93(18) . . ?
C14 N3 C5 110.10(17) . . ?
C17 N3 C5 119.0(2) . . ?
C17 N3 C14 109.5(2) . . ?
C6 C C5 107.94(17) . . ?
C18 C C5 100.05(17) . . ?
C18 C C6 118.65(18) . . ?
C25 C C5 112.13(18) . . ?
C25 C C6 107.25(19) . . ?
C25 C C18 110.7(2) . . ?
C2 C1 H1 119.03(15) . . ?
C13 C1 H1 119.03(15) . . ?
C13 C1 C2 121.9(2) . . ?
H2a C2 C1 121.37(15) . . ?
C3 C2 C1 117.3(2) . . ?
C3 C2 H2a 121.37(14) . . ?
C2 C3 N2 127.8(2) . . ?
C4 C3 N2 110.00(19) . . ?
C4 C3 C2 122.1(2) . . ?
C5 C4 C3 108.16(18) . . ?
C12 C4 C3 119.0(2) . . ?
C12 C4 C5 132.8(2) . . ?
C C5 N3 102.93(17) . . ?
C4 C5 N3 120.45(19) . . ?
C4 C5 C 112.11(17) . . ?
C11 C5 N3 111.18(17) . . ?
C11 C5 C 110.00(18) . . ?
C11 C5 C4 100.19(17) . . ?
C C6 O1 118.7(2) . . ?
C7 C6 O1 120.9(2) . . ?
C7 C6 C 120.47(19) . . ?
H7 C7 C6 118.87(13) . . ?
C8 C7 C6 122.3(2) . . ?
C8 C7 H7 118.87(16) . . ?
H8 C8 C7 117.54(16) . . ?
C9 C8 C7 124.9(2) . . ?
C9 C8 H8 117.54(15) . . ?
C10 C9 C8 111.8(3) . . ?
C24 C9 C8 106.6(2) . . ?
C24 C9 C10 110.0(3) . . ?
C26 C9 C8 110.3(3) . . ?
C26 C9 C10 109.5(3) . . ?
C26 C9 C24 108.7(3) . . ?
H10a C10 C9 109.5 . . ?
H10b C10 C9 109.5 . . ?
H10b C10 H10a 109.5 . . ?
H10c C10 C9 109.5 . . ?
H10c C10 H10a 109.5 . . ?
H10c C10 H10b 109.5 . . ?
N2 C11 O2 126.2(2) . . ?
C5 C11 O2 125.1(2) . . ?
C5 C11 N2 108.65(18) . . ?
H12 C12 C4 120.31(14) . . ?
C13 C12 C4 119.4(2) . . ?
C13 C12 H12 120.31(14) . . ?
C12 C13 C1 120.1(2) . . ?
H13 C13 C1 119.93(15) . . ?
H13 C13 C12 119.93(14) . . ?
H14 C14 N3 108.74(12) . . ?
C15 C14 N3 106.4(2) . . ?
C15 C14 H14 108.74(16) . . ?
C18 C14 N3 106.24(17) . . ?
C18 C14 H14 108.74(13) . . ?
C18 C14 C15 117.6(2) . . ?
H15a C15 C14 110.34(14) . . ?
H15b C15 C14 110.34(15) . . ?
H15b C15 H15a 108.6 . . ?
C16 C15 C14 106.9(2) . . ?
C16 C15 H15a 110.34(19) . . ?
C16 C15 H15b 110.34(18) . . ?
H16a C16 C15 110.66(19) . . ?
H16b C16 C15 110.66(17) . . ?
H16b C16 H16a 108.8 . . ?
C17 C16 C15 105.4(2) . . ?
C17 C16 H16a 110.66(17) . . ?
C17 C16 H16b 110.66(18) . . ?
C16 C17 N3 105.1(3) . . ?
H17a C17 N3 110.73(14) . . ?
H17a C17 C16 110.73(17) . . ?
H17b C17 N3 110.73(14) . . ?
H17b C17 C16 110.73(17) . . ?
H17b C17 H17a 108.8 . . ?
C14 C18 C 101.45(17) . . ?
H18 C18 C 108.78(12) . . ?
H18 C18 C14 108.78(13) . . ?
C19 C18 C 119.0(2) . . ?
C19 C18 C14 109.54(19) . . ?
C19 C18 H18 108.78(13) . . ?
H19a C19 C18 107.70(14) . . ?
H19b C19 C18 107.70(13) . . ?
H19b C19 H19a 107.1 . . ?
C20 C19 C18 118.4(2) . . ?
C20 C19 H19a 107.70(17) . . ?
C20 C19 H19b 107.70(15) . . ?
H20a C20 C19 108.04(15) . . ?
H20b C20 C19 108.04(17) . . ?
H20b C20 H20a 107.3 . . ?
C21 C20 C19 117.1(2) . . ?
C21 C20 H20a 108.04(14) . . ?
C21 C20 H20b 108.04(16) . . ?
C22 C21 C20 116.0(3) . . ?
C23 C21 C20 120.5(3) . . ?
C23 C21 C22 123.5(3) . . ?
H22a C22 C21 109.5 . . ?
H22b C22 C21 109.5 . . ?
H22b C22 H22a 109.5 . . ?
H22c C22 C21 109.5 . . ?
H22c C22 H22a 109.5 . . ?
H22c C22 H22b 109.5 . . ?
H23 C23 C21 116.63(18) . . ?
C24 C23 C21 126.7(3) . . ?
C24 C23 H23 116.63(18) . . ?
C23 C24 C9 113.8(2) . . ?
H24a C24 C9 108.79(15) . . ?
H24a C24 C23 108.79(16) . . ?
H24b C24 C9 108.79(17) . . ?
H24b C24 C23 108.79(18) . . ?
H24b C24 H24a 107.7 . . ?
H25a C25 C 109.5 . . ?
H25b C25 C 109.5 . . ?
H25b C25 H25a 109.5 . . ?
H25c C25 C 109.5 . . ?
H25c C25 H25a 109.5 . . ?
H25c C25 H25b 109.5 . . ?
H26a C26 C9 109.5 . . ?
H26b C26 C9 109.5 . . ?
H26b C26 H26a 109.5 . . ?
H26c C26 C9 109.5 . . ?
H26c C26 H26a 109.5 . . ?
H26c C26 H26b 109.5 . . ?

loop_
_geom_bond_atom_site_label_1
_geom_bond_atom_site_label_2
_geom_bond_distance
_geom_bond_site_symmetry_2
_geom_bond_publ_flag
O1 C6 1.221(3) . ?
O2 C11 1.228(3) . ?
N2 H2 0.8599 . ?
N2 C3 1.402(3) . ?
N2 C11 1.350(3) . ?
N3 C5 1.457(3) . ?
N3 C14 1.484(3) . ?
N3 C17 1.467(3) . ?
C C5 1.595(3) . ?
C C6 1.542(3) . ?
C C18 1.563(3) . ?
C C25 1.543(3) . ?
C1 H1 0.9300 . ?
C1 C2 1.390(4) . ?
C1 C13 1.368(4) . ?
C2 H2a 0.9300 . ?
C2 C3 1.386(3) . ?
C3 C4 1.394(3) . ?
C4 C5 1.531(3) . ?
C4 C12 1.387(3) . ?
C5 C11 1.550(3) . ?
C6 C7 1.470(3) . ?
C7 H7 0.9300 . ?
C7 C8 1.322(3) . ?
C8 H8 0.9300 . ?
C8 C9 1.499(4) . ?
C9 C10 1.538(4) . ?
C9 C24 1.571(5) . ?
C9 C26 1.532(4) . ?
C10 H10a 0.9600 . ?
C10 H10b 0.9600 . ?
C10 H10c 0.9600 . ?
C12 H12 0.9300 . ?
C12 C13 1.397(4) . ?
C13 H13 0.9300 . ?
C14 H14 0.9800 . ?
C14 C15 1.521(4) . ?
C14 C18 1.538(3) . ?
C15 H15a 0.9700 . ?
C15 H15b 0.9700 . ?
C15 C16 1.474(5) . ?
C16 H16a 0.9700 . ?
C16 H16b 0.9700 . ?
C16 C17 1.551(5) . ?
C17 H17a 0.9700 . ?
C17 H17b 0.9700 . ?
C18 H18 0.9800 . ?
C18 C19 1.553(3) . ?
C19 H19a 0.9700 . ?
C19 H19b 0.9700 . ?
C19 C20 1.534(4) . ?
C20 H20a 0.9700 . ?
C20 H20b 0.9700 . ?
C20 C21 1.502(4) . ?
C21 C22 1.507(4) . ?
C21 C23 1.335(4) . ?
C22 H22a 0.9600 . ?
C22 H22b 0.9600 . ?
C22 H22c 0.9600 . ?
C23 H23 0.9300 . ?
C23 C24 1.499(4) . ?
C24 H24a 0.9700 . ?
C24 H24b 0.9700 . ?
C25 H25a 0.9600 . ?
C25 H25b 0.9600 . ?
C25 H25c 0.9600 . ?
C26 H26a 0.9600 . ?
C26 H26b 0.9600 . ?
C26 H26c 0.9600 . ?

loop_
_geom_torsion_atom_site_label_1
_geom_torsion_atom_site_label_2
_geom_torsion_atom_site_label_3
_geom_torsion_atom_site_label_4
_geom_torsion
_geom_torsion_site_symmetry_1
_geom_torsion_site_symmetry_2
_geom_torsion_site_symmetry_3
_geom_torsion_site_symmetry_4
_geom_torsion_publ_flag
O1 C6 C C5 88.5(2) . . . . ?
O1 C6 C C18 -158.8(2) . . . . ?
O1 C6 C C25 -32.5(3) . . . . ?
O1 C6 C7 C8 22.9(3) . . . . ?
O2 C11 N2 C3 -167.7(3) . . . . ?
O2 C11 C5 N3 37.2(3) . . . . ?
O2 C11 C5 C -76.1(3) . . . . ?
O2 C11 C5 C4 165.7(3) . . . . ?
N2 C3 C2 C1 -176.4(3) . . . . ?
N2 C3 C4 C5 -5.5(2) . . . . ?
N2 C3 C4 C12 175.38(19) . . . . ?
N2 C11 C5 N3 -142.83(19) . . . . ?
N2 C11 C5 C 103.81(19) . . . . ?
N2 C11 C5 C4 -14.4(2) . . . . ?
N3 C5 C C6 164.62(16) . . . . ?
N3 C5 C C18 39.92(17) . . . . ?
N3 C5 C C25 -77.46(19) . . . . ?
N3 C5 C4 C3 133.7(2) . . . . ?
N3 C5 C4 C12 -47.3(3) . . . . ?
N3 C14 C15 C16 14.2(2) . . . . ?
N3 C14 C18 C 29.7(2) . . . . ?
N3 C14 C18 C19 156.33(19) . . . . ?
N3 C17 C16 C15 25.6(2) . . . . ?
C C5 C4 C3 -105.01(18) . . . . ?
C C5 C4 C12 74.0(2) . . . . ?
C C6 C7 C8 -156.1(2) . . . . ?
C C18 C14 C15 148.7(2) . . . . ?
C C18 C19 C20 -107.5(2) . . . . ?
C1 C2 C3 C4 1.7(3) . . . . ?
C1 C13 C12 C4 0.9(3) . . . . ?
C2 C3 C4 C5 176.1(2) . . . . ?
C2 C3 C4 C12 -3.0(3) . . . . ?
C3 C4 C5 C11 11.62(19) . . . . ?
C3 C4 C12 C13 1.7(3) . . . . ?
C6 C7 C8 C9 166.4(3) . . . . ?
C7 C8 C9 C10 39.8(3) . . . . ?
C7 C8 C9 C24 -80.4(3) . . . . ?
C7 C8 C9 C26 161.8(3) . . . . ?
C8 C9 C24 C23 56.9(3) . . . . ?
C9 C24 C23 C21 -99.0(3) . . . . ?
C14 C15 C16 C17 -24.3(2) . . . . ?
C14 C18 C19 C20 136.5(2) . . . . ?
C18 C19 C20 C21 69.2(3) . . . . ?
C19 C20 C21 C22 55.2(3) . . . . ?
C19 C20 C21 C23 -124.1(3) . . . . ?
C20 C21 C23 C24 172.9(2) . . . . ?
